data_7125630
loop_
_publ_author_name
'Steller, Beate G.'
'Fischer, Roland C.'
'Flock, Michaela'
'Hill, Michael S.'
'Liptrot, David J.'
'McMullin, Claire L.'
'Rajabi, Nasir A.'
'Tiefling, Kathrin'
'Wilson, Andrew S. S.'

_publ_section_title
;
 Reductive dehydrocoupling of diphenyltin dihydride with
 LiAlH<sub>4</sub>: selective synthesis and structures of the first
 bicyclo[2.2.1]heptastannane-1,4-diide and
 bicyclo[2.2.2]octastannane-1,4-diide.
;
_journal_issue 3
_journal_name_full 'Chemical communications (Cambridge, England)'
_journal_page_first 336
_journal_page_last 339
_journal_paper_doi 10.1039/c9cc07976a
_journal_volume 56
_journal_year 2020
_chemical_formula_sum 'C94 H90 Li O8 Sn8'
_chemical_formula_weight 2304.11
_space_group_crystal_system triclinic
_space_group_IT_number 2
_space_group_name_Hall '-P 1'
_space_group_name_H-M_alt 'P -1'
_atom_sites_solution_hydrogens geom
_audit_creation_method SHELXL-2014
_audit_update_record
;
2017-07-11 deposited with the CCDC.	2019-11-28 downloaded from the CCDC.
;
_cell_angle_alpha 70.797(2)
_cell_angle_beta 67.696(2)
_cell_angle_gamma 60.735(2)
_cell_formula_units_Z 2
_cell_length_a 14.2707(6)
_cell_length_b 14.2569(6)
_cell_length_c 31.4766(13)
_cell_measurement_reflns_used 9280
_cell_measurement_temperature 100(2)
_cell_measurement_theta_max 26.94
_cell_measurement_theta_min 2.67
_cell_volume 5086.5(4)
_computing_cell_refinement 'Bruker SAINT'
_computing_data_collection 'Bruker APEX2'
_computing_data_reduction 'Bruker SAINT'
_computing_molecular_graphics 'Bruker SHELXTL'
_computing_publication_material 'Bruker SHELXTL'
_computing_structure_refinement 'SHELXL-2014 (Sheldrick 2014)'
_computing_structure_solution 'SHELXS-97 (Sheldrick 2008)'
_diffrn_ambient_temperature 100(2)
_diffrn_measured_fraction_theta_full 0.996
_diffrn_measured_fraction_theta_max 0.989
_diffrn_measurement_device_type 'Bruker APEX-II CCD'
_diffrn_measurement_method '\f and \w scans'
_diffrn_radiation_type MoK\a
_diffrn_radiation_wavelength 0.71073
_diffrn_reflns_av_R_equivalents 0.0798
_diffrn_reflns_av_unetI/netI 0.0684
_diffrn_reflns_Laue_measured_fraction_full 0.996
_diffrn_reflns_Laue_measured_fraction_max 0.989
_diffrn_reflns_limit_h_max 18
_diffrn_reflns_limit_h_min -16
_diffrn_reflns_limit_k_max 18
_diffrn_reflns_limit_k_min -17
_diffrn_reflns_limit_l_max 40
_diffrn_reflns_limit_l_min 0
_diffrn_reflns_number 23104
_diffrn_reflns_point_group_measured_fraction_full 0.996
_diffrn_reflns_point_group_measured_fraction_max 0.989
_diffrn_reflns_theta_full 25.242
_diffrn_reflns_theta_max 27.485
_diffrn_reflns_theta_min 1.421
_diffrn_standards_number 0
_exptl_absorpt_coefficient_mu 1.977
_exptl_absorpt_correction_T_max 1.00000
_exptl_absorpt_correction_T_min 0.71026
_exptl_absorpt_correction_type multi-scan
_exptl_absorpt_process_details 'SADABS, Bruker'
_exptl_crystal_colour orange
_exptl_crystal_density_diffrn 1.504
_exptl_crystal_description tabloid
_exptl_crystal_F_000 2242
_exptl_crystal_size_max 0.364
_exptl_crystal_size_mid 0.237
_exptl_crystal_size_min 0.011
_platon_squeeze_details
;
# Solvent Accessible Volume =      1032
# Electrons Found in S.A.V. =       585
# Note: Atoms in Void as Cxxx and Qxxx all others
;
_refine_diff_density_max 8.437
_refine_diff_density_min -4.225
_refine_diff_density_rms 0.486
_refine_ls_extinction_method none
_refine_ls_goodness_of_fit_ref 1.035
_refine_ls_hydrogen_treatment constr
_refine_ls_matrix_type full
_refine_ls_number_parameters 423
_refine_ls_number_reflns 23104
_refine_ls_number_restraints 167
_refine_ls_restrained_S_all 1.031
_refine_ls_R_factor_all 0.1763
_refine_ls_R_factor_gt 0.1291
_refine_ls_shift/su_max 0.000
_refine_ls_shift/su_mean 0.000
_refine_ls_structure_factor_coef Fsqd
_refine_ls_weighting_details 'w=1/[\s^2^(Fo^2^)+(0.1425P)^2^+208.9215P] where P=(Fo^2^+2Fc^2^)/3'
_refine_ls_weighting_scheme calc
_refine_ls_wR_factor_gt 0.3265
_refine_ls_wR_factor_ref 0.3742
_reflns_Friedel_coverage 0.000
_reflns_number_gt 15660
_reflns_number_total 23104
_reflns_threshold_expression 'I > 2\s(I)'
_cod_data_source_file c9cc07976a2.cif
_cod_data_source_block rf732_sq
_cod_depositor_comments 'Adding full bibliography for 7125626--7125630.cif.'
_cod_database_code 7125630
_shelx_space_group_comment
;
The symmetry employed for this shelxl refinement is uniquely defined
by the following loop, which should always be used as a source of
symmetry information in preference to the above space-group names.
They are only intended as comments.
;
_shelxl_version_number 2014-3
_platon_squeeze_void_probe_radius 1.20

loop_
_space_group_symop_operation_xyz
'x, y, z'
'-x, -y, -z'

loop_
_atom_site_label
_atom_site_type_symbol
_atom_site_fract_x
_atom_site_fract_y
_atom_site_fract_z
_atom_site_U_iso_or_equiv
_atom_site_adp_type
_atom_site_occupancy
_atom_site_site_symmetry_order
_atom_site_calc_flag
_atom_site_refinement_flags_posn
_atom_site_refinement_flags_adp
_atom_site_refinement_flags_occupancy
_atom_site_disorder_assembly
_atom_site_disorder_group
Sn1 Sn 0.95336(14) -0.52292(12) 0.84980(7) 0.0493(4) Uani 1 1 d . . . . .
Sn2 Sn 0.94366(12) -0.67021(11) 0.81008(6) 0.0407(4) Uani 1 1 d D . . . .
Sn3 Sn 1.04673(11) -0.67296(11) 0.71436(6) 0.0371(4) Uani 1 1 d . . . . .
Sn4 Sn 1.04181(11) -0.46804(11) 0.66714(7) 0.0429(4) Uani 1 1 d . . . . .
Sn5 Sn 1.19102(11) -0.43867(10) 0.69241(6) 0.0366(3) Uani 1 1 d . . . . .
Sn6 Sn 1.16244(12) -0.52516(11) 0.78883(6) 0.0393(4) Uani 1 1 d D . . . .
Sn7 Sn 0.82113(12) -0.33009(12) 0.79841(6) 0.0397(4) Uani 1 1 d . . . . .
Sn8 Sn 0.82991(11) -0.31862(10) 0.70561(6) 0.0344(3) Uani 1 1 d . . . . .
C1 C 0.7697(11) -0.6426(13) 0.8204(6) 0.046(5) Uiso 1 1 d G . . . .
C6 C 0.6929(14) -0.5355(12) 0.8110(6) 0.056(6) Uiso 1 1 d G . . . .
H6 H 0.7154 -0.4772 0.8011 0.067 Uiso 1 1 calc R U . . .
C5 C 0.5833(13) -0.5136(11) 0.8163(7) 0.072(8) Uiso 1 1 d G . . . .
H5 H 0.5309 -0.4404 0.8099 0.087 Uiso 1 1 calc R U . . .
C4 C 0.5505(11) -0.5988(15) 0.8308(7) 0.061(7) Uiso 1 1 d G . . . .
H4 H 0.4756 -0.5838 0.8344 0.073 Uiso 1 1 calc R U . . .
C3 C 0.6273(15) -0.7059(13) 0.8402(7) 0.069(8) Uiso 1 1 d G . . . .
H3 H 0.6049 -0.7641 0.8501 0.083 Uiso 1 1 calc R U . . .
C2 C 0.7369(13) -0.7278(10) 0.8350(7) 0.060(7) Uiso 1 1 d G . . . .
H2 H 0.7894 -0.8010 0.8414 0.072 Uiso 1 1 calc R U . . .
C13 C 1.2179(9) -0.7962(9) 0.7021(5) 0.025(3) Uiso 1 1 d G . . . .
C14 C 1.2409(10) -0.9051(10) 0.7065(5) 0.036(4) Uiso 1 1 d G . . . .
H14 H 1.1820 -0.9255 0.7129 0.043 Uiso 1 1 calc R U . . .
C15 C 1.3499(11) -0.9841(8) 0.7015(6) 0.051(6) Uiso 1 1 d G . . . .
H15 H 1.3656 -1.0585 0.7045 0.061 Uiso 1 1 calc R U . . .
C16 C 1.4360(9) -0.9542(11) 0.6921(6) 0.050(6) Uiso 1 1 d G . . . .
H16 H 1.5105 -1.0082 0.6887 0.061 Uiso 1 1 calc R U . . .
C17 C 1.4130(10) -0.8453(12) 0.6878(6) 0.053(6) Uiso 1 1 d G . . . .
H17 H 1.4719 -0.8249 0.6814 0.064 Uiso 1 1 calc R U . . .
C18 C 1.3040(12) -0.7664(9) 0.6928(6) 0.051(6) Uiso 1 1 d G . . . .
H18 H 1.2883 -0.6919 0.6898 0.061 Uiso 1 1 calc R U . . .
C19 C 0.9699(11) -0.7231(11) 0.6822(4) 0.032(4) Uiso 1 1 d G . . . .
C20 C 0.8949(12) -0.7688(12) 0.7101(3) 0.039(5) Uiso 1 1 d G . . . .
H20 H 0.8796 -0.7816 0.7431 0.047 Uiso 1 1 calc R U . . .
C21 C 0.8423(11) -0.7957(12) 0.6897(4) 0.044(5) Uiso 1 1 d G . . . .
H21 H 0.7911 -0.8269 0.7088 0.053 Uiso 1 1 calc R U . . .
C22 C 0.8647(12) -0.7769(13) 0.6414(5) 0.043(5) Uiso 1 1 d G . . . .
H22 H 0.8288 -0.7953 0.6275 0.052 Uiso 1 1 calc R U . . .
C23 C 0.9397(12) -0.7313(13) 0.6135(3) 0.048(5) Uiso 1 1 d G . . . .
H23 H 0.9550 -0.7184 0.5805 0.057 Uiso 1 1 calc R U . . .
C24 C 0.9923(11) -0.7043(12) 0.6339(4) 0.035(4) Uiso 1 1 d G . . . .
H24 H 1.0435 -0.6731 0.6149 0.042 Uiso 1 1 calc R U . . .
C25 C 1.0870(17) -0.4696(18) 0.5937(6) 0.071(8) Uiso 1 1 d G . . . .
C26 C 1.0035(14) -0.4289(18) 0.5715(8) 0.069(8) Uiso 1 1 d G . . . .
H26 H 0.9275 -0.3979 0.5884 0.083 Uiso 1 1 calc R U . . .
C27 C 1.0312(18) -0.433(2) 0.5247(8) 0.104(13) Uiso 1 1 d G . . . .
H27 H 0.9741 -0.4056 0.5095 0.124 Uiso 1 1 calc R U . . .
C28 C 1.142(2) -0.479(2) 0.5000(6) 0.105(13) Uiso 1 1 d G . . . .
H28 H 1.1613 -0.4819 0.4679 0.126 Uiso 1 1 calc R U . . .
C29 C 1.2259(15) -0.5195(19) 0.5221(7) 0.081(9) Uiso 1 1 d G . . . .
H29 H 1.3019 -0.5505 0.5053 0.097 Uiso 1 1 calc R U . . .
C30 C 1.1982(15) -0.5149(18) 0.5690(7) 0.068(8) Uiso 1 1 d G . . . .
H30 H 1.2553 -0.5428 0.5841 0.082 Uiso 1 1 calc R U . . .
C31 C 1.3571(19) -0.5024(18) 0.6485(8) 0.040(5) Uiso 1 1 d . . . . .
C32 C 1.380(2) -0.454(2) 0.6003(10) 0.058(7) Uiso 1 1 d . . . . .
H32 H 1.3217 -0.3938 0.5880 0.070 Uiso 1 1 calc R U . . .
C33 C 1.489(3) -0.496(3) 0.5710(12) 0.069(8) Uiso 1 1 d . . . . .
H33 H 1.5051 -0.4650 0.5388 0.083 Uiso 1 1 calc R U . . .
C34 C 1.573(2) -0.584(2) 0.5904(10) 0.056(6) Uiso 1 1 d . . . . .
H34 H 1.6460 -0.6156 0.5706 0.068 Uiso 1 1 calc R U . . .
C35 C 1.554(2) -0.625(2) 0.6352(9) 0.052(6) Uiso 1 1 d . . . . .
H35 H 1.6154 -0.6789 0.6473 0.062 Uiso 1 1 calc R U . . .
C36 C 1.447(2) -0.593(2) 0.6661(9) 0.050(6) Uiso 1 1 d . . . . .
H36 H 1.4344 -0.6292 0.6976 0.060 Uiso 1 1 calc R U . . .
C37 C 1.1530(11) -0.2642(8) 0.6781(5) 0.030(4) Uiso 1 1 d G . . . .
C38 C 1.2359(9) -0.2321(10) 0.6714(5) 0.044(5) Uiso 1 1 d G . . . .
H38 H 1.3097 -0.2854 0.6712 0.053 Uiso 1 1 calc R U . . .
C39 C 1.2108(11) -0.1220(11) 0.6652(6) 0.048(6) Uiso 1 1 d G . . . .
H39 H 1.2675 -0.1000 0.6606 0.058 Uiso 1 1 calc R U . . .
C40 C 1.1028(12) -0.0440(8) 0.6655(6) 0.044(5) Uiso 1 1 d G . . . .
H40 H 1.0857 0.0313 0.6612 0.053 Uiso 1 1 calc R U . . .
C41 C 1.0199(9) -0.0761(10) 0.6721(6) 0.050(6) Uiso 1 1 d G . . . .
H41 H 0.9461 -0.0227 0.6723 0.060 Uiso 1 1 calc R U . . .
C42 C 1.0450(10) -0.1862(11) 0.6784(5) 0.044(5) Uiso 1 1 d G . . . .
H42 H 0.9884 -0.2081 0.6829 0.052 Uiso 1 1 calc R U . . .
C43 C 1.2919(14) -0.6945(13) 0.7968(7) 0.060(7) Uiso 1 1 d G . . . .
C48 C 1.4013(16) -0.7109(14) 0.7884(7) 0.063(7) Uiso 1 1 d G . . . .
H48 H 1.4190 -0.6500 0.7803 0.076 Uiso 1 1 calc R U . . .
C47 C 1.4848(12) -0.8164(17) 0.7918(8) 0.072(8) Uiso 1 1 d G . . . .
H47 H 1.5595 -0.8276 0.7861 0.086 Uiso 1 1 calc R U . . .
C46 C 1.4589(16) -0.9055(13) 0.8037(8) 0.092(11) Uiso 1 1 d G . . . .
H46 H 1.5160 -0.9776 0.8060 0.110 Uiso 1 1 calc R U . . .
C45 C 1.3495(18) -0.8891(14) 0.8120(8) 0.079(9) Uiso 1 1 d G . . . .
H45 H 1.3318 -0.9500 0.8201 0.095 Uiso 1 1 calc R U . . .
C44 C 1.2660(13) -0.7836(17) 0.8086(7) 0.071(8) Uiso 1 1 d G . . . .
H44 H 1.1913 -0.7724 0.8143 0.085 Uiso 1 1 calc R U . . .
C55 C 0.8513(13) -0.1933(12) 0.7993(6) 0.048(5) Uiso 1 1 d G . . . .
C56 C 0.9609(12) -0.2100(11) 0.7907(6) 0.044(5) Uiso 1 1 d G . . . .
H56 H 1.0202 -0.2784 0.7842 0.053 Uiso 1 1 calc R U . . .
C57 C 0.9837(11) -0.1265(14) 0.7916(7) 0.068(8) Uiso 1 1 d G . . . .
H57 H 1.0586 -0.1379 0.7857 0.082 Uiso 1 1 calc R U . . .
C58 C 0.8970(15) -0.0264(12) 0.8012(7) 0.066(8) Uiso 1 1 d G . . . .
H58 H 0.9126 0.0306 0.8018 0.079 Uiso 1 1 calc R U . . .
C59 C 0.7874(13) -0.0098(11) 0.8098(7) 0.059(7) Uiso 1 1 d G . . . .
H59 H 0.7282 0.0587 0.8163 0.070 Uiso 1 1 calc R U . . .
C60 C 0.7646(10) -0.0932(14) 0.8089(7) 0.065(7) Uiso 1 1 d G . . . .
H60 H 0.6897 -0.0818 0.8147 0.077 Uiso 1 1 calc R U . . .
C61 C 0.6421(12) -0.2779(16) 0.8353(6) 0.052(6) Uiso 1 1 d G . . . .
C62 C 0.5630(15) -0.2112(16) 0.8103(5) 0.060(7) Uiso 1 1 d G . . . .
H62 H 0.5860 -0.1898 0.7774 0.072 Uiso 1 1 calc R U . . .
C63 C 0.4502(14) -0.1759(17) 0.8333(7) 0.067(8) Uiso 1 1 d G . . . .
H63 H 0.3961 -0.1303 0.8162 0.080 Uiso 1 1 calc R U . . .
C64 C 0.4165(13) -0.207(2) 0.8814(7) 0.098(12) Uiso 1 1 d G . . . .
H64 H 0.3394 -0.1831 0.8971 0.118 Uiso 1 1 calc R U . . .
C65 C 0.496(2) -0.274(2) 0.9064(5) 0.103(13) Uiso 1 1 d G . . . .
H65 H 0.4726 -0.2954 0.9392 0.123 Uiso 1 1 calc R U . . .
C66 C 0.6084(17) -0.3093(18) 0.8833(6) 0.083(10) Uiso 1 1 d G . . . .
H66 H 0.6625 -0.3549 0.9004 0.099 Uiso 1 1 calc R U . . .
C67 C 0.7068(11) -0.3558(13) 0.6956(6) 0.052(6) Uiso 1 1 d G . . . .
C68 C 0.5967(13) -0.2797(10) 0.7000(6) 0.043(5) Uiso 1 1 d G . . . .
H68 H 0.5741 -0.2098 0.7064 0.052 Uiso 1 1 calc R U . . .
C69 C 0.5197(10) -0.3057(12) 0.6952(6) 0.048(5) Uiso 1 1 d G . . . .
H69 H 0.4444 -0.2536 0.6982 0.057 Uiso 1 1 calc R U . . .
C70 C 0.5527(13) -0.4078(13) 0.6859(6) 0.047(5) Uiso 1 1 d G . . . .
H70 H 0.5001 -0.4256 0.6826 0.057 Uiso 1 1 calc R U . . .
C71 C 0.6628(14) -0.4840(11) 0.6815(7) 0.071(8) Uiso 1 1 d G . . . .
H71 H 0.6854 -0.5538 0.6752 0.085 Uiso 1 1 calc R U . . .
C72 C 0.7398(10) -0.4580(12) 0.6864(7) 0.062(7) Uiso 1 1 d G . . . .
H72 H 0.8151 -0.5100 0.6834 0.075 Uiso 1 1 calc R U . . .
C73 C 0.7858(18) -0.1510(17) 0.6683(7) 0.037(4) Uiso 1 1 d . . . . .
C74 C 0.807(2) -0.129(2) 0.6208(9) 0.054(6) Uiso 1 1 d . . . . .
H74 H 0.8416 -0.1869 0.6036 0.065 Uiso 1 1 calc R U . . .
C75 C 0.776(3) -0.017(3) 0.5977(11) 0.067(8) Uiso 1 1 d . . . . .
H75 H 0.7903 0.0003 0.5646 0.081 Uiso 1 1 calc R U . . .
C76 C 0.726(2) 0.064(2) 0.6222(8) 0.046(5) Uiso 1 1 d . . . . .
H76 H 0.7043 0.1373 0.6064 0.055 Uiso 1 1 calc R U . . .
C77 C 0.706(2) 0.042(2) 0.6690(9) 0.049(6) Uiso 1 1 d . . . . .
H77 H 0.6715 0.0999 0.6857 0.058 Uiso 1 1 calc R U . . .
C78 C 0.7351(18) -0.0640(17) 0.6928(8) 0.036(4) Uiso 1 1 d . . . . .
H78 H 0.7211 -0.0784 0.7258 0.043 Uiso 1 1 calc R U . . .
C7A C 1.022(3) -0.8337(15) 0.8481(8) 0.038(10) Uiso 0.5 1 d D . P A 2
C10A C 1.103(4) -1.047(4) 0.8981(9) 0.08(2) Uiso 0.5 1 d D . P A 2
H10A H 1.1313 -1.1195 0.9149 0.101 Uiso 0.5 1 calc R U P A 2
C11A C 1.057(4) -0.958(3) 0.9200(18) 0.068(16) Uiso 0.5 1 d D . P A 2
H11A H 1.0526 -0.9695 0.9520 0.082 Uiso 0.5 1 calc R U P A 2
C12A C 1.018(4) -0.853(4) 0.8949(8) 0.063(14) Uiso 0.5 1 d D . P A 2
H12A H 0.9877 -0.7926 0.9100 0.076 Uiso 0.5 1 calc R U P A 2
C49A C 1.200(3) -0.429(3) 0.8164(7) 0.065(18) Uiso 0.5 1 d D . P B 2
C52A C 1.254(3) -0.315(3) 0.8574(7) 0.064(16) Uiso 0.5 1 d D . P B 2
H52A H 1.2710 -0.2773 0.8710 0.077 Uiso 0.5 1 calc R U P B 2
C53A C 1.177(3) -0.360(3) 0.8810(17) 0.059(13) Uiso 0.5 1 d D . P B 2
H53A H 1.1396 -0.3514 0.9126 0.071 Uiso 0.5 1 calc R U P B 2
C54A C 1.149(3) -0.417(3) 0.8628(8) 0.063(14) Uiso 0.5 1 d D . P B 2
H54A H 1.0957 -0.4461 0.8816 0.076 Uiso 0.5 1 calc R U P B 2
O3 O 1.385(3) -0.934(3) 0.5665(15) 0.074(9) Uani 0.5 1 d D . P C 1
O2 O 1.572(3) -0.887(3) 0.5126(14) 0.083(11) Uani 0.5 1 d D . P C 1
O5 O 0.968(2) -0.1045(19) 0.4907(9) 0.096(7) Uani 1 1 d D U . . .
O6 O 0.833(2) 0.1278(19) 0.4888(9) 0.086(6) Uani 1 1 d D U . . .
C87 C 1.117(4) -0.201(3) 0.5283(14) 0.115(12) Uiso 1 1 d D U . . .
H87A H 1.0597 -0.1823 0.5578 0.137 Uiso 1 1 calc R U . . .
H87B H 1.1747 -0.2754 0.5355 0.137 Uiso 1 1 calc R U . . .
C88 C 1.063(3) -0.202(3) 0.4939(15) 0.108(9) Uiso 1 1 d D U . . .
H88A H 1.1161 -0.2108 0.4627 0.130 Uiso 1 1 calc R U . . .
H88B H 1.0412 -0.2646 0.5056 0.130 Uiso 1 1 calc R U . . .
C89 C 0.968(3) -0.024(3) 0.4509(11) 0.083(8) Uiso 1 1 d D U . . .
H89A H 0.9891 -0.0552 0.4231 0.100 Uiso 1 1 calc R U . . .
H89B H 1.0236 0.0032 0.4467 0.100 Uiso 1 1 calc R U . . .
C90 C 0.850(3) 0.073(3) 0.4555(12) 0.097(8) Uiso 1 1 d D U . . .
H90A H 0.8449 0.1233 0.4251 0.116 Uiso 1 1 calc R U . . .
H90B H 0.7918 0.0452 0.4653 0.116 Uiso 1 1 calc R U . . .
O1 O 1.491(3) -0.852(3) 0.4369(18) 0.089(11) Uani 0.5 1 d D . P C 1
O1A O 1.566(3) -0.856(3) 0.4602(15) 0.089(11) Uani 0.5 1 d D . P C 2
O2A O 1.483(2) -0.911(3) 0.5524(18) 0.083(11) Uani 0.5 1 d D . P C 2
O3A O 1.298(4) -0.923(3) 0.5474(14) 0.074(9) Uani 0.5 1 d D . P C 2
O4A O 1.377(2) -0.850(3) 0.445(2) 0.113(18) Uani 0.5 1 d D . P C 2
C79A C 1.548(7) -0.790(5) 0.4911(16) 0.092(6) Uiso 0.5 1 d D U P C 2
H79A H 1.6090 -0.7665 0.4802 0.110 Uiso 0.5 1 calc R U P C 2
H79B H 1.4772 -0.7235 0.4901 0.110 Uiso 0.5 1 calc R U P C 2
C80A C 1.542(4) -0.843(5) 0.5336(18) 0.092(6) Uiso 0.5 1 d D U P C 2
H80A H 1.5079 -0.7881 0.5542 0.110 Uiso 0.5 1 calc R U P C 2
H80B H 1.6195 -0.8888 0.5362 0.110 Uiso 0.5 1 calc R U P C 2
C81A C 1.368(3) -0.850(5) 0.574(3) 0.092(6) Uiso 0.5 1 d D U P C 2
H81A H 1.3660 -0.8337 0.6031 0.110 Uiso 0.5 1 calc R U P C 2
H81B H 1.3423 -0.7785 0.5533 0.110 Uiso 0.5 1 calc R U P C 2
C82A C 1.292(4) -0.886(5) 0.5862(16) 0.092(6) Uiso 0.5 1 d D U P C 2
H82A H 1.2176 -0.8278 0.5960 0.110 Uiso 0.5 1 calc R U P C 2
H82B H 1.3045 -0.9477 0.6129 0.110 Uiso 0.5 1 calc R U P C 2
C83A C 1.232(6) -0.833(5) 0.5182(16) 0.092(6) Uiso 0.5 1 d D U P C 2
H83A H 1.1553 -0.8292 0.5298 0.110 Uiso 0.5 1 calc R U P C 2
H83B H 1.2273 -0.7648 0.5221 0.110 Uiso 0.5 1 calc R U P C 2
C84A C 1.266(4) -0.836(5) 0.4740(16) 0.092(6) Uiso 0.5 1 d D U P C 2
H84A H 1.2148 -0.7674 0.4590 0.110 Uiso 0.5 1 calc R U P C 2
H84B H 1.2542 -0.8958 0.4706 0.110 Uiso 0.5 1 calc R U P C 2
C85A C 1.395(4) -0.756(4) 0.441(3) 0.092(6) Uiso 0.5 1 d D U P C 2
H85A H 1.3584 -0.6940 0.4188 0.110 Uiso 0.5 1 calc R U P C 2
H85B H 1.3676 -0.7331 0.4718 0.110 Uiso 0.5 1 calc R U P C 2
C86A C 1.503(4) -0.791(5) 0.4262(17) 0.092(6) Uiso 0.5 1 d D U P C 2
H86A H 1.5209 -0.7270 0.4109 0.110 Uiso 0.5 1 calc R U P C 2
H86B H 1.5289 -0.8349 0.4020 0.110 Uiso 0.5 1 calc R U P C 2
Li1 Li 1.5000 -1.0000 0.5000 0.08(2) Uani 1 2 d S . P . .
O4 O 1.313(3) -0.901(3) 0.4965(16) 0.113(18) Uani 0.5 1 d D . P C 1
C85 C 1.337(6) -0.840(5) 0.4504(17) 0.092(6) Uiso 0.5 1 d D U P C 1
H85C H 1.3777 -0.8975 0.4307 0.110 Uiso 0.5 1 calc R U P C 1
H85D H 1.2629 -0.7982 0.4441 0.110 Uiso 0.5 1 calc R U P C 1
C83 C 1.273(4) -0.910(5) 0.570(2) 0.092(6) Uiso 0.5 1 d D U P C 1
H83C H 1.2679 -0.9797 0.5735 0.110 Uiso 0.5 1 calc R U P C 1
H83D H 1.2229 -0.8787 0.5984 0.110 Uiso 0.5 1 calc R U P C 1
C79 C 1.567(4) -0.815(5) 0.4386(19) 0.092(6) Uiso 0.5 1 d D U P C 1
H79C H 1.6431 -0.8722 0.4308 0.110 Uiso 0.5 1 calc R U P C 1
H79D H 1.5632 -0.7496 0.4138 0.110 Uiso 0.5 1 calc R U P C 1
C81 C 1.515(4) -0.878(6) 0.5607(15) 0.092(6) Uiso 0.5 1 d D U P C 1
H81C H 1.5489 -0.9496 0.5802 0.110 Uiso 0.5 1 calc R U P C 1
H81D H 1.5256 -0.8235 0.5687 0.110 Uiso 0.5 1 calc R U P C 1
C7 C 0.992(2) -0.8365(14) 0.8496(7) 0.042(11) Uiso 0.5 1 d DG . P A 1
C12 C 0.950(3) -0.856(2) 0.8978(7) 0.069(16) Uiso 0.5 1 d G . P A 1
H12 H 0.8969 -0.7964 0.9137 0.083 Uiso 0.5 1 calc R U P A 1
C11 C 0.987(4) -0.962(3) 0.9229(6) 0.14(4) Uiso 0.5 1 d G . P A 1
H11 H 0.9589 -0.9747 0.9558 0.164 Uiso 0.5 1 calc R U P A 1
C10 C 1.065(3) -1.0482(18) 0.8997(8) 0.11(3) Uiso 0.5 1 d G . P A 1
H10 H 1.0906 -1.1206 0.9168 0.137 Uiso 0.5 1 calc R U P A 1
C9 C 1.107(2) -1.0290(14) 0.8515(8) 0.070(8) Uiso 1 1 d DG . . . .
H9 H 1.1349 -1.0893 0.8366 0.083 Uiso 0.5 1 calc R U P A 2
C8 C 1.070(2) -0.9232(16) 0.8264(5) 0.068(8) Uiso 1 1 d DG . . . .
H8 H 1.0779 -0.9119 0.7940 0.082 Uiso 0.5 1 calc R U P A 2
C80 C 1.550(8) -0.789(5) 0.4776(15) 0.092(6) Uiso 0.5 1 d D U P C 1
H80C H 1.4718 -0.7360 0.4875 0.110 Uiso 0.5 1 calc R U P C 1
H80D H 1.5997 -0.7557 0.4735 0.110 Uiso 0.5 1 calc R U P C 1
C82 C 1.408(4) -0.851(4) 0.571(3) 0.092(6) Uiso 0.5 1 d D U P C 1
H82C H 1.3741 -0.7823 0.5506 0.110 Uiso 0.5 1 calc R U P C 1
H82D H 1.3743 -0.8384 0.6038 0.110 Uiso 0.5 1 calc R U P C 1
C84 C 1.237(6) -0.843(5) 0.5343(15) 0.092(6) Uiso 0.5 1 d D U P C 1
H84C H 1.2403 -0.7729 0.5296 0.110 Uiso 0.5 1 calc R U P C 1
H84D H 1.1596 -0.8300 0.5380 0.110 Uiso 0.5 1 calc R U P C 1
C49 C 1.227(2) -0.4557(19) 0.8177(6) 0.019(7) Uiso 0.5 1 d DG . P B 1
C50 C 1.2774(16) -0.3851(15) 0.7904(4) 0.051(6) Uiso 1 1 d DG . . . .
H50 H 1.3124 -0.3914 0.7585 0.061 Uiso 0.5 1 calc R U P B 2
C51 C 1.3030(17) -0.3320(15) 0.8115(6) 0.048(5) Uiso 1 1 d DG . . . .
H51 H 1.3582 -0.3053 0.7932 0.058 Uiso 0.5 1 calc R U P B 2
C52 C 1.279(3) -0.350(2) 0.8598(6) 0.054(14) Uiso 0.5 1 d G . P B 1
H52 H 1.2961 -0.3132 0.8742 0.065 Uiso 0.5 1 calc R U P B 1
C53 C 1.228(3) -0.420(3) 0.8871(4) 0.077(18) Uiso 0.5 1 d G . P B 1
H53 H 1.2116 -0.4320 0.9202 0.093 Uiso 0.5 1 calc R U P B 1
C54 C 1.203(3) -0.473(3) 0.8660(6) 0.051(12) Uiso 0.5 1 d G . P B 1
H54 H 1.1684 -0.5214 0.8847 0.061 Uiso 0.5 1 calc R U P B 1
C86 C 1.385(4) -0.774(4) 0.429(3) 0.092(6) Uiso 0.5 1 d D U P C 1
H86C H 1.3518 -0.7101 0.4445 0.110 Uiso 0.5 1 calc R U P C 1
H86D H 1.3868 -0.7495 0.3956 0.110 Uiso 0.5 1 calc R U P C 1

loop_
_atom_site_aniso_label
_atom_site_aniso_U_11
_atom_site_aniso_U_22
_atom_site_aniso_U_33
_atom_site_aniso_U_23
_atom_site_aniso_U_13
_atom_site_aniso_U_12
Sn1 0.0395(8) 0.0263(7) 0.0890(13) -0.0099(8) -0.0261(9) -0.0124(6)
Sn2 0.0322(7) 0.0250(7) 0.0663(10) -0.0065(6) -0.0176(7) -0.0106(5)
Sn3 0.0224(6) 0.0263(6) 0.0710(11) -0.0168(6) -0.0167(6) -0.0081(5)
Sn4 0.0190(6) 0.0245(6) 0.0904(13) -0.0183(7) -0.0172(7) -0.0057(5)
Sn5 0.0250(6) 0.0194(6) 0.0662(10) -0.0096(6) -0.0151(6) -0.0064(5)
Sn6 0.0342(7) 0.0251(6) 0.0684(10) -0.0083(6) -0.0254(7) -0.0110(5)
Sn7 0.0282(7) 0.0321(7) 0.0629(10) -0.0145(7) -0.0154(7) -0.0094(6)
Sn8 0.0271(6) 0.0195(6) 0.0610(9) -0.0072(6) -0.0184(6) -0.0080(5)
O3 0.09(2) 0.059(18) 0.09(2) -0.023(16) -0.035(18) -0.020(16)
O2 0.027(12) 0.08(2) 0.16(3) -0.04(2) -0.039(17) -0.007(13)
O5 0.095(12) 0.083(11) 0.103(12) -0.023(10) -0.034(10) -0.022(10)
O6 0.095(14) 0.072(12) 0.100(13) -0.027(10) -0.029(11) -0.032(11)
O1 0.052(18) 0.061(19) 0.11(3) -0.010(18) -0.029(17) 0.011(15)
O1A 0.052(18) 0.061(19) 0.11(3) -0.010(18) -0.029(17) 0.011(15)
O2A 0.027(12) 0.08(2) 0.16(3) -0.04(2) -0.039(17) -0.007(13)
O3A 0.09(2) 0.059(18) 0.09(2) -0.023(16) -0.035(18) -0.020(16)
O4A 0.024(13) 0.052(17) 0.28(6) -0.06(3) -0.03(2) -0.010(12)
Li1 0.06(5) 0.07(5) 0.07(5) 0.00(4) -0.02(4) -0.01(4)
O4 0.024(13) 0.052(17) 0.28(6) -0.06(3) -0.03(2) -0.010(12)

loop_
_atom_type_symbol
_atom_type_description
_atom_type_scat_dispersion_real
_atom_type_scat_dispersion_imag
_atom_type_scat_source
C C 0.0033 0.0016 'International Tables Vol C Tables 4.2.6.8 and 6.1.1.4'
H H 0.0000 0.0000 'International Tables Vol C Tables 4.2.6.8 and 6.1.1.4'
Li Li -0.0003 0.0001 'International Tables Vol C Tables 4.2.6.8 and 6.1.1.4'
O O 0.0106 0.0060 'International Tables Vol C Tables 4.2.6.8 and 6.1.1.4'
Sn Sn -0.6537 1.4246 'International Tables Vol C Tables 4.2.6.8 and 6.1.1.4'

loop_
_geom_angle_atom_site_label_1
_geom_angle_atom_site_label_2
_geom_angle_atom_site_label_3
_geom_angle
_geom_angle_site_symmetry_1
_geom_angle_site_symmetry_3
Sn7 Sn1 Sn2 95.47(7) . .
Sn7 Sn1 Sn6 95.30(7) . .
Sn2 Sn1 Sn6 96.92(7) . .
C7A Sn2 C1 106.1(11) . .
C7 Sn2 C1 94.8(10) . .
C7A Sn2 Sn3 107.9(6) . .
C7 Sn2 Sn3 110.2(5) . .
C1 Sn2 Sn3 105.7(5) . .
C7A Sn2 Sn1 106.7(7) . .
C7 Sn2 Sn1 113.8(8) . .
C1 Sn2 Sn1 112.3(4) . .
Sn3 Sn2 Sn1 117.45(7) . .
C13 Sn3 C19 102.7(5) . .
C13 Sn3 Sn4 109.9(3) . .
C19 Sn3 Sn4 109.3(4) . .
C13 Sn3 Sn2 111.6(4) . .
C19 Sn3 Sn2 112.7(3) . .
Sn4 Sn3 Sn2 110.45(6) . .
C25 Sn4 Sn5 113.2(6) . .
C25 Sn4 Sn8 117.5(6) . .
Sn5 Sn4 Sn8 106.47(6) . .
C25 Sn4 Sn3 106.8(6) . .
Sn5 Sn4 Sn3 106.93(7) . .
Sn8 Sn4 Sn3 105.22(7) . .
C31 Sn5 C37 101.2(7) . .
C31 Sn5 Sn4 112.5(6) . .
C37 Sn5 Sn4 109.8(4) . .
C31 Sn5 Sn6 116.4(6) . .
C37 Sn5 Sn6 111.5(4) . .
Sn4 Sn5 Sn6 105.42(7) . .
C49 Sn6 C43 96.8(9) . .
C49A Sn6 C43 107.0(11) . .
C49 Sn6 Sn5 108.4(4) . .
C49A Sn6 Sn5 105.3(7) . .
C43 Sn6 Sn5 107.9(5) . .
C49 Sn6 Sn1 109.9(6) . .
C49A Sn6 Sn1 104.8(5) . .
C43 Sn6 Sn1 108.6(5) . .
Sn5 Sn6 Sn1 122.24(7) . .
C55 Sn7 C61 101.7(7) . .
C55 Sn7 Sn8 107.8(5) . .
C61 Sn7 Sn8 104.0(5) . .
C55 Sn7 Sn1 108.5(4) . .
C61 Sn7 Sn1 111.1(5) . .
Sn8 Sn7 Sn1 121.89(7) . .
C73 Sn8 C67 100.3(7) . .
C73 Sn8 Sn4 115.1(6) . .
C67 Sn8 Sn4 107.7(4) . .
C73 Sn8 Sn7 110.2(6) . .
C67 Sn8 Sn7 117.2(5) . .
Sn4 Sn8 Sn7 106.59(7) . .
C6 C1 C2 120.0 . .
C6 C1 Sn2 117.6(9) . .
C2 C1 Sn2 122.4(9) . .
C1 C6 C5 120.0 . .
C1 C6 H6 120.0 . .
C5 C6 H6 120.0 . .
C6 C5 C4 120.0 . .
C6 C5 H5 120.0 . .
C4 C5 H5 120.0 . .
C5 C4 C3 120.0 . .
C5 C4 H4 120.0 . .
C3 C4 H4 120.0 . .
C2 C3 C4 120.0 . .
C2 C3 H3 120.0 . .
C4 C3 H3 120.0 . .
C3 C2 C1 120.0 . .
C3 C2 H2 120.0 . .
C1 C2 H2 120.0 . .
C14 C13 C18 120.0 . .
C14 C13 Sn3 120.5(7) . .
C18 C13 Sn3 119.3(7) . .
C15 C14 C13 120.0 . .
C15 C14 H14 120.0 . .
C13 C14 H14 120.0 . .
C14 C15 C16 120.0 . .
C14 C15 H15 120.0 . .
C16 C15 H15 120.0 . .
C17 C16 C15 120.0 . .
C17 C16 H16 120.0 . .
C15 C16 H16 120.0 . .
C16 C17 C18 120.0 . .
C16 C17 H17 120.0 . .
C18 C17 H17 120.0 . .
C17 C18 C13 120.0 . .
C17 C18 H18 120.0 . .
C13 C18 H18 120.0 . .
C20 C19 C24 120.0 . .
C20 C19 Sn3 120.1(6) . .
C24 C19 Sn3 119.9(6) . .
C21 C20 C19 120.0 . .
C21 C20 H20 120.0 . .
C19 C20 H20 120.0 . .
C20 C21 C22 120.0 . .
C20 C21 H21 120.0 . .
C22 C21 H21 120.0 . .
C23 C22 C21 120.0 . .
C23 C22 H22 120.0 . .
C21 C22 H22 120.0 . .
C22 C23 C24 120.0 . .
C22 C23 H23 120.0 . .
C24 C23 H23 120.0 . .
C23 C24 C19 120.0 . .
C23 C24 H24 120.0 . .
C19 C24 H24 120.0 . .
C26 C25 C30 120.0 . .
C26 C25 Sn4 119.3(11) . .
C30 C25 Sn4 120.7(11) . .
C27 C26 C25 120.0 . .
C27 C26 H26 120.0 . .
C25 C26 H26 120.0 . .
C26 C27 C28 120.0 . .
C26 C27 H27 120.0 . .
C28 C27 H27 120.0 . .
C29 C28 C27 120.0 . .
C29 C28 H28 120.0 . .
C27 C28 H28 120.0 . .
C28 C29 C30 120.0 . .
C28 C29 H29 120.0 . .
C30 C29 H29 120.0 . .
C29 C30 C25 120.0 . .
C29 C30 H30 120.0 . .
C25 C30 H30 120.0 . .
C32 C31 C36 119(2) . .
C32 C31 Sn5 119.3(18) . .
C36 C31 Sn5 121.9(17) . .
C33 C32 C31 120(3) . .
C33 C32 H32 120.2 . .
C31 C32 H32 120.2 . .
C34 C33 C32 119(3) . .
C34 C33 H33 120.6 . .
C32 C33 H33 120.6 . .
C35 C34 C33 122(3) . .
C35 C34 H34 119.2 . .
C33 C34 H34 119.2 . .
C34 C35 C36 123(3) . .
C34 C35 H35 118.5 . .
C36 C35 H35 118.5 . .
C35 C36 C31 118(2) . .
C35 C36 H36 121.1 . .
C31 C36 H36 121.1 . .
C38 C37 C42 120.0 . .
C38 C37 Sn5 119.7(7) . .
C42 C37 Sn5 120.2(7) . .
C37 C38 C39 120.0 . .
C37 C38 H38 120.0 . .
C39 C38 H38 120.0 . .
C40 C39 C38 120.0 . .
C40 C39 H39 120.0 . .
C38 C39 H39 120.0 . .
C41 C40 C39 120.0 . .
C41 C40 H40 120.0 . .
C39 C40 H40 120.0 . .
C40 C41 C42 120.0 . .
C40 C41 H41 120.0 . .
C42 C41 H41 120.0 . .
C41 C42 C37 120.0 . .
C41 C42 H42 120.0 . .
C37 C42 H42 120.0 . .
C48 C43 C44 120.0 . .
C48 C43 Sn6 118.8(10) . .
C44 C43 Sn6 121.2(10) . .
C43 C48 C47 120.0 . .
C43 C48 H48 120.0 . .
C47 C48 H48 120.0 . .
C46 C47 C48 120.0 . .
C46 C47 H47 120.0 . .
C48 C47 H47 120.0 . .
C47 C46 C45 120.0 . .
C47 C46 H46 120.0 . .
C45 C46 H46 120.0 . .
C46 C45 C44 120.0 . .
C46 C45 H45 120.0 . .
C44 C45 H45 120.0 . .
C45 C44 C43 120.0 . .
C45 C44 H44 120.0 . .
C43 C44 H44 120.0 . .
C56 C55 C60 120.0 . .
C56 C55 Sn7 118.0(8) . .
C60 C55 Sn7 121.9(8) . .
C57 C56 C55 120.0 . .
C57 C56 H56 120.0 . .
C55 C56 H56 120.0 . .
C56 C57 C58 120.0 . .
C56 C57 H57 120.0 . .
C58 C57 H57 120.0 . .
C59 C58 C57 120.0 . .
C59 C58 H58 120.0 . .
C57 C58 H58 120.0 . .
C60 C59 C58 120.0 . .
C60 C59 H59 120.0 . .
C58 C59 H59 120.0 . .
C59 C60 C55 120.0 . .
C59 C60 H60 120.0 . .
C55 C60 H60 120.0 . .
C62 C61 C66 120.0 . .
C62 C61 Sn7 119.6(10) . .
C66 C61 Sn7 120.4(10) . .
C61 C62 C63 120.0 . .
C61 C62 H62 120.0 . .
C63 C62 H62 120.0 . .
C64 C63 C62 120.0 . .
C64 C63 H63 120.0 . .
C62 C63 H63 120.0 . .
C63 C64 C65 120.0 . .
C63 C64 H64 120.0 . .
C65 C64 H64 120.0 . .
C64 C65 C66 120.0 . .
C64 C65 H65 120.0 . .
C66 C65 H65 120.0 . .
C65 C66 C61 120.0 . .
C65 C66 H66 120.0 . .
C61 C66 H66 120.0 . .
C68 C67 C72 120.0 . .
C68 C67 Sn8 120.7(8) . .
C72 C67 Sn8 119.2(8) . .
C69 C68 C67 120.0 . .
C69 C68 H68 120.0 . .
C67 C68 H68 120.0 . .
C68 C69 C70 120.0 . .
C68 C69 H69 120.0 . .
C70 C69 H69 120.0 . .
C71 C70 C69 120.0 . .
C71 C70 H70 120.0 . .
C69 C70 H70 120.0 . .
C70 C71 C72 120.0 . .
C70 C71 H71 120.0 . .
C72 C71 H71 120.0 . .
C71 C72 C67 120.0 . .
C71 C72 H72 120.0 . .
C67 C72 H72 120.0 . .
C74 C73 C78 120(2) . .
C74 C73 Sn8 120.0(17) . .
C78 C73 Sn8 120.4(15) . .
C73 C74 C75 118(3) . .
C73 C74 H74 121.0 . .
C75 C74 H74 121.0 . .
C76 C75 C74 121(3) . .
C76 C75 H75 119.7 . .
C74 C75 H75 119.7 . .
C75 C76 C77 121(3) . .
C75 C76 H76 119.5 . .
C77 C76 H76 119.5 . .
C76 C77 C78 121(2) . .
C76 C77 H77 119.6 . .
C78 C77 H77 119.6 . .
C77 C78 C73 120(2) . .
C77 C78 H78 120.0 . .
C73 C78 H78 120.0 . .
C8 C7A C12A 118(2) . .
C8 C7A Sn2 119.4(11) . .
C12A C7A Sn2 122(2) . .
C11A C10A C9 119(4) . .
C11A C10A H10A 120.4 . .
C9 C10A H10A 120.4 . .
C12A C11A C10A 120(5) . .
C12A C11A H11A 120.1 . .
C10A C11A H11A 120.1 . .
C7A C12A C11A 121(4) . .
C7A C12A H12A 119.3 . .
C11A C12A H12A 119.3 . .
C50 C49A C54A 119(2) . .
C50 C49A Sn6 122.8(10) . .
C54A C49A Sn6 118(2) . .
C51 C52A C53A 113(4) . .
C51 C52A H52A 123.7 . .
C53A C52A H52A 123.7 . .
C54A C53A C52A 126(4) . .
C54A C53A H53A 116.9 . .
C52A C53A H53A 116.9 . .
C53A C54A C49A 118(4) . .
C53A C54A H54A 120.9 . .
C49A C54A H54A 120.9 . .
C82 O3 C83 119(3) . .
C82 O3 Li1 110(4) . .
C83 O3 Li1 110(3) . .
C80 O2 C81 119(3) . .
C80 O2 Li1 107(4) . .
C81 O2 Li1 101(3) . .
C88 O5 C89 121(3) . .
C90 O6 C87 114(3) . 2_756
O6 C87 C88 114(3) 2_756 .
O6 C87 H87A 108.7 2_756 .
C88 C87 H87A 108.7 . .
O6 C87 H87B 108.7 2_756 .
C88 C87 H87B 108.7 . .
H87A C87 H87B 107.6 . .
O5 C88 C87 109(3) . .
O5 C88 H88A 109.9 . .
C87 C88 H88A 109.9 . .
O5 C88 H88B 109.9 . .
C87 C88 H88B 109.9 . .
H88A C88 H88B 108.3 . .
O5 C89 C90 110(3) . .
O5 C89 H89A 109.6 . .
C90 C89 H89A 109.6 . .
O5 C89 H89B 109.6 . .
C90 C89 H89B 109.6 . .
H89A C89 H89B 108.1 . .
O6 C90 C89 107(3) . .
O6 C90 H90A 110.2 . .
C89 C90 H90A 110.2 . .
O6 C90 H90B 110.2 . .
C89 C90 H90B 110.2 . .
H90A C90 H90B 108.5 . .
C86 O1 C79 119(3) . .
C86 O1 Li1 119(4) . .
C79 O1 Li1 104(3) . .
C86A O1A C79A 110(3) . .
C86A O1A Li1 104(4) . .
C79A O1A Li1 113(4) . .
C80A O2A C81A 110(3) . .
C80A O2A Li1 114(4) . .
C81A O2A Li1 112(4) . .
C83A O3A C82A 110(3) . .
C83A O3A Li1 109(4) . .
C82A O3A Li1 108(3) . .
C85A O4A C84A 110(3) . .
C85A O4A Li1 103(4) . .
C84A O4A Li1 102(4) . .
C80A C79A O1A 111(5) . .
C80A C79A H79A 109.3 . .
O1A C79A H79A 109.3 . .
C80A C79A H79B 109.3 . .
O1A C79A H79B 109.3 . .
H79A C79A H79B 108.0 . .
C79A C80A O2A 119(6) . .
C79A C80A H80A 107.5 . .
O2A C80A H80A 107.5 . .
C79A C80A H80B 107.5 . .
O2A C80A H80B 107.5 . .
H80A C80A H80B 107.0 . .
C82A C81A O2A 122(5) . .
C82A C81A H81A 106.8 . .
O2A C81A H81A 106.8 . .
C82A C81A H81B 106.8 . .
O2A C81A H81B 106.8 . .
H81A C81A H81B 106.7 . .
C81A C82A O3A 110(5) . .
C81A C82A H82A 109.6 . .
O3A C82A H82A 109.6 . .
C81A C82A H82B 109.6 . .
O3A C82A H82B 109.6 . .
H82A C82A H82B 108.1 . .
C84A C83A O3A 117(5) . .
C84A C83A H83A 108.1 . .
O3A C83A H83A 108.1 . .
C84A C83A H83B 108.1 . .
O3A C83A H83B 108.1 . .
H83A C83A H83B 107.3 . .
C83A C84A O4A 124(6) . .
C83A C84A H84A 106.2 . .
O4A C84A H84A 106.2 . .
C83A C84A H84B 106.2 . .
O4A C84A H84B 106.2 . .
H84A C84A H84B 106.4 . .
C86A C85A O4A 103(4) . .
C86A C85A H85A 111.2 . .
O4A C85A H85A 111.2 . .
C86A C85A H85B 111.2 . .
O4A C85A H85B 111.2 . .
H85A C85A H85B 109.1 . .
C85A C86A O1A 117(5) . .
C85A C86A H86A 108.0 . .
O1A C86A H86A 108.0 . .
C85A C86A H86B 108.0 . .
O1A C86A H86B 108.0 . .
H86A C86A H86B 107.3 . .
O2A Li1 O2A 180.0(14) 2_836 .
O3 Li1 O3 180.0(19) . 2_836
O3 Li1 O4 112.1(14) . 2_836
O3 Li1 O4 67.9(14) 2_836 2_836
O3 Li1 O4 67.9(14) . .
O3 Li1 O4 112.1(14) 2_836 .
O4 Li1 O4 180.0 2_836 .
O3 Li1 O1 71.0(15) . 2_836
O3 Li1 O1 109.0(15) 2_836 2_836
O4 Li1 O1 72.2(13) 2_836 2_836
O4 Li1 O1 107.8(13) . 2_836
O3 Li1 O1 109.0(15) . .
O3 Li1 O1 71.0(15) 2_836 .
O4 Li1 O1 107.8(13) 2_836 .
O4 Li1 O1 72.2(13) . .
O1 Li1 O1 180.0 2_836 .
O2A Li1 O1A 69.7(15) 2_836 2_836
O2A Li1 O1A 110.3(15) . 2_836
O2A Li1 O1A 110.3(15) 2_836 .
O2A Li1 O1A 69.7(15) . .
O1A Li1 O1A 180.0 2_836 .
O3 Li1 O2 73.0(12) . .
O3 Li1 O2 107.0(12) 2_836 .
O4 Li1 O2 67.9(12) 2_836 .
O4 Li1 O2 112.1(12) . .
O1 Li1 O2 108.7(14) 2_836 .
O1 Li1 O2 71.3(14) . .
O3 Li1 O2 107.0(12) . 2_836
O3 Li1 O2 73.0(12) 2_836 2_836
O4 Li1 O2 112.1(12) 2_836 2_836
O4 Li1 O2 67.9(12) . 2_836
O1 Li1 O2 71.3(14) 2_836 2_836
O1 Li1 O2 108.7(14) . 2_836
O2 Li1 O2 180.0 . 2_836
C85 O4 C84 119(3) . .
C85 O4 Li1 96(4) . .
C84 O4 Li1 116(4) . .
C86 C85 O4 137(6) . .
C86 C85 H85C 102.9 . .
O4 C85 H85C 102.9 . .
C86 C85 H85D 102.9 . .
O4 C85 H85D 102.9 . .
H85C C85 H85D 105.0 . .
C84 C83 O3 114(6) . .
C84 C83 H83C 108.8 . .
O3 C83 H83C 108.8 . .
C84 C83 H83D 108.8 . .
O3 C83 H83D 108.8 . .
H83C C83 H83D 107.7 . .
C80 C79 O1 117(6) . .
C80 C79 H79C 108.0 . .
O1 C79 H79C 108.0 . .
C80 C79 H79D 108.0 . .
O1 C79 H79D 108.0 . .
H79C C79 H79D 107.3 . .
C82 C81 O2 115(6) . .
C82 C81 H81C 108.6 . .
O2 C81 H81C 108.6 . .
C82 C81 H81D 108.6 . .
O2 C81 H81D 108.6 . .
H81C C81 H81D 107.6 . .
C12 C7 C8 120.0 . .
C12 C7 Sn2 120.6(11) . .
C8 C7 Sn2 119.2(11) . .
C11 C12 C7 120.0 . .
C11 C12 H12 120.0 . .
C7 C12 H12 120.0 . .
C12 C11 C10 120.0 . .
C12 C11 H11 120.0 . .
C10 C11 H11 120.0 . .
C11 C10 C9 120.0 . .
C11 C10 H10 120.0 . .
C9 C10 H10 120.0 . .
C10A C9 C8 120(3) . .
C8 C9 C10 120.0 . .
C10A C9 H9 119.9 . .
C8 C9 H9 119.9 . .
C7A C8 C9 120.9(7) . .
C9 C8 C7 120.0 . .
C7A C8 H8 119.5 . .
C9 C8 H8 119.5 . .
C79 C80 O2 109(5) . .
C79 C80 H80C 109.8 . .
O2 C80 H80C 109.8 . .
C79 C80 H80D 109.8 . .
O2 C80 H80D 109.8 . .
H80C C80 H80D 108.3 . .
C81 C82 O3 112(5) . .
C81 C82 H82C 109.1 . .
O3 C82 H82C 109.1 . .
C81 C82 H82D 109.1 . .
O3 C82 H82D 109.1 . .
H82C C82 H82D 107.9 . .
C83 C84 O4 103(5) . .
C83 C84 H84C 111.3 . .
O4 C84 H84C 111.3 . .
C83 C84 H84D 111.3 . .
O4 C84 H84D 111.3 . .
H84C C84 H84D 109.2 . .
C50 C49 C54 120.0 . .
C50 C49 Sn6 122.8(9) . .
C54 C49 Sn6 116.7(9) . .
C49A C50 C51 119.5(6) . .
C51 C50 C49 120.0 . .
C49A C50 H50 120.3 . .
C51 C50 H50 120.3 . .
C52A C51 C50 125(2) . .
C50 C51 C52 120.0 . .
C52A C51 H51 117.6 . .
C50 C51 H51 117.6 . .
C53 C52 C51 120.0 . .
C53 C52 H52 120.0 . .
C51 C52 H52 120.0 . .
C54 C53 C52 120.0 . .
C54 C53 H53 120.0 . .
C52 C53 H53 120.0 . .
C53 C54 C49 120.0 . .
C53 C54 H54 120.0 . .
C49 C54 H54 120.0 . .
C85 C86 O1 95(5) . .
C85 C86 H86C 112.8 . .
O1 C86 H86C 112.8 . .
C85 C86 H86D 112.8 . .
O1 C86 H86D 112.8 . .
H86C C86 H86D 110.3 . .

loop_
_geom_bond_atom_site_label_1
_geom_bond_atom_site_label_2
_geom_bond_distance
_geom_bond_site_symmetry_2
Sn1 Sn7 2.838(2) .
Sn1 Sn2 2.852(2) .
Sn1 Sn6 2.861(2) .
Sn2 C7A 2.179(18) .
Sn2 C7 2.181(18) .
Sn2 C1 2.222(13) .
Sn2 Sn3 2.811(2) .
Sn3 C13 2.177(10) .
Sn3 C19 2.196(9) .
Sn3 Sn4 2.788(2) .
Sn4 C25 2.156(16) .
Sn4 Sn5 2.7784(19) .
Sn4 Sn8 2.787(2) .
Sn5 C31 2.14(2) .
Sn5 C37 2.194(10) .
Sn5 Sn6 2.826(2) .
Sn6 C49 2.187(14) .
Sn6 C49A 2.188(15) .
Sn6 C43 2.213(15) .
Sn7 C55 2.204(12) .
Sn7 C61 2.211(15) .
Sn7 Sn8 2.829(2) .
Sn8 C73 2.18(2) .
Sn8 C67 2.215(12) .
C1 C6 1.3900 .
C1 C2 1.3900 .
C6 C5 1.3900 .
C6 H6 0.9500 .
C5 C4 1.3900 .
C5 H5 0.9500 .
C4 C3 1.3900 .
C4 H4 0.9500 .
C3 C2 1.3900 .
C3 H3 0.9500 .
C2 H2 0.9500 .
C13 C14 1.3900 .
C13 C18 1.3900 .
C14 C15 1.3900 .
C14 H14 0.9500 .
C15 C16 1.3900 .
C15 H15 0.9500 .
C16 C17 1.3900 .
C16 H16 0.9500 .
C17 C18 1.3900 .
C17 H17 0.9500 .
C18 H18 0.9500 .
C19 C20 1.3900 .
C19 C24 1.3900 .
C20 C21 1.3900 .
C20 H20 0.9500 .
C21 C22 1.3900 .
C21 H21 0.9500 .
C22 C23 1.3900 .
C22 H22 0.9500 .
C23 C24 1.3900 .
C23 H23 0.9500 .
C24 H24 0.9500 .
C25 C26 1.3900 .
C25 C30 1.3900 .
C26 C27 1.3900 .
C26 H26 0.9500 .
C27 C28 1.3900 .
C27 H27 0.9500 .
C28 C29 1.3900 .
C28 H28 0.9500 .
C29 C30 1.3900 .
C29 H29 0.9500 .
C30 H30 0.9500 .
C31 C32 1.43(3) .
C31 C36 1.44(3) .
C32 C33 1.41(4) .
C32 H32 0.9500 .
C33 C34 1.41(4) .
C33 H33 0.9500 .
C34 C35 1.31(4) .
C34 H34 0.9500 .
C35 C36 1.40(4) .
C35 H35 0.9500 .
C36 H36 0.9500 .
C37 C38 1.3900 .
C37 C42 1.3900 .
C38 C39 1.3900 .
C38 H38 0.9500 .
C39 C40 1.3900 .
C39 H39 0.9500 .
C40 C41 1.3900 .
C40 H40 0.9500 .
C41 C42 1.3900 .
C41 H41 0.9500 .
C42 H42 0.9500 .
C43 C48 1.3900 .
C43 C44 1.3900 .
C48 C47 1.3900 .
C48 H48 0.9500 .
C47 C46 1.3900 .
C47 H47 0.9500 .
C46 C45 1.3900 .
C46 H46 0.9500 .
C45 C44 1.3900 .
C45 H45 0.9500 .
C44 H44 0.9500 .
C55 C56 1.3900 .
C55 C60 1.3900 .
C56 C57 1.3900 .
C56 H56 0.9500 .
C57 C58 1.3900 .
C57 H57 0.9500 .
C58 C59 1.3900 .
C58 H58 0.9500 .
C59 C60 1.3900 .
C59 H59 0.9500 .
C60 H60 0.9500 .
C61 C62 1.3900 .
C61 C66 1.3900 .
C62 C63 1.3900 .
C62 H62 0.9500 .
C63 C64 1.3900 .
C63 H63 0.9500 .
C64 C65 1.3900 .
C64 H64 0.9500 .
C65 C66 1.3900 .
C65 H65 0.9500 .
C66 H66 0.9500 .
C67 C68 1.3900 .
C67 C72 1.3900 .
C68 C69 1.3900 .
C68 H68 0.9500 .
C69 C70 1.3900 .
C69 H69 0.9500 .
C70 C71 1.3900 .
C70 H70 0.9500 .
C71 C72 1.3900 .
C71 H71 0.9500 .
C72 H72 0.9500 .
C73 C74 1.36(3) .
C73 C78 1.41(3) .
C74 C75 1.44(4) .
C74 H74 0.9500 .
C75 C76 1.34(4) .
C75 H75 0.9500 .
C76 C77 1.35(3) .
C76 H76 0.9500 .
C77 C78 1.37(3) .
C77 H77 0.9500 .
C78 H78 0.9500 .
C7A C8 1.388(5) .
C7A C12A 1.388(5) .
C10A C11A 1.389(5) .
C10A C9 1.388(5) .
C10A H10A 0.9500 .
C11A C12A 1.388(5) .
C11A H11A 0.9500 .
C12A H12A 0.9500 .
C49A C50 1.389(5) .
C49A C54A 1.389(5) .
C52A C51 1.389(5) .
C52A C53A 1.389(5) .
C52A H52A 0.9500 .
C53A C54A 1.389(5) .
C53A H53A 0.9500 .
C54A H54A 0.9500 .
O3 C82 1.43(3) .
O3 C83 1.44(3) .
O3 Li1 2.27(4) .
O2 C80 1.43(3) .
O2 C81 1.44(3) .
O2 Li1 2.48(4) .
O5 C88 1.39(2) .
O5 C89 1.39(2) .
O6 C90 1.39(2) .
O6 C87 1.39(2) 2_756
C87 O6 1.39(2) 2_756
C87 C88 1.57(4) .
C87 H87A 0.9900 .
C87 H87B 0.9900 .
C88 H88A 0.9900 .
C88 H88B 0.9900 .
C89 C90 1.57(4) .
C89 H89A 0.9900 .
C89 H89B 0.9900 .
C90 H90A 0.9900 .
C90 H90B 0.9900 .
O1 C86 1.44(3) .
O1 C79 1.44(3) .
O1 Li1 2.36(4) .
O1A C86A 1.44(3) .
O1A C79A 1.44(3) .
O1A Li1 2.44(5) .
O2A C80A 1.44(3) .
O2A C81A 1.44(3) .
O2A Li1 2.27(4) .
O3A C83A 1.44(3) .
O3A C82A 1.44(3) .
O3A Li1 2.54(5) .
O4A C85A 1.44(3) .
O4A C84A 1.44(3) .
O4A Li1 2.60(6) .
C79A C80A 1.30(3) .
C79A H79A 0.9900 .
C79A H79B 0.9900 .
C80A H80A 0.9900 .
C80A H80B 0.9900 .
C81A C82A 1.30(3) .
C81A H81A 0.9900 .
C81A H81B 0.9900 .
C82A H82A 0.9900 .
C82A H82B 0.9900 .
C83A C84A 1.30(3) .
C83A H83A 0.9900 .
C83A H83B 0.9900 .
C84A H84A 0.9900 .
C84A H84B 0.9900 .
C85A C86A 1.30(3) .
C85A H85A 0.9900 .
C85A H85B 0.9900 .
C86A H86A 0.9900 .
C86A H86B 0.9900 .
Li1 O2A 2.27(4) 2_836
Li1 O3 2.27(4) 2_836
Li1 O4 2.35(4) 2_836
Li1 O4 2.35(4) .
Li1 O1 2.36(4) 2_836
Li1 O1A 2.44(5) 2_836
Li1 O2 2.48(4) 2_836
O4 C85 1.43(3) .
O4 C84 1.43(3) .
C85 C86 1.30(3) .
C85 H85C 0.9900 .
C85 H85D 0.9900 .
C83 C84 1.30(3) .
C83 H83C 0.9900 .
C83 H83D 0.9900 .
C79 C80 1.30(3) .
C79 H79C 0.9900 .
C79 H79D 0.9900 .
C81 C82 1.30(3) .
C81 H81C 0.9900 .
C81 H81D 0.9900 .
C7 C12 1.3900 .
C7 C8 1.3900 .
C12 C11 1.3900 .
C12 H12 0.9500 .
C11 C10 1.3900 .
C11 H11 0.9500 .
C10 C9 1.3900 .
C10 H10 0.9500 .
C9 C8 1.3900 .
C9 H9 0.9500 .
C8 H8 0.9500 .
C80 H80C 0.9900 .
C80 H80D 0.9900 .
C82 H82C 0.9900 .
C82 H82D 0.9900 .
C84 H84C 0.9900 .
C84 H84D 0.9900 .
C49 C50 1.3900 .
C49 C54 1.3900 .
C50 C51 1.3900 .
C50 H50 0.9500 .
C51 C52 1.3900 .
C51 H51 0.9500 .
C52 C53 1.3900 .
C52 H52 0.9500 .
C53 C54 1.3900 .
C53 H53 0.9500 .
C54 H54 0.9500 .
C86 H86C 0.9900 .
C86 H86D 0.9900 .

loop_
_geom_torsion_atom_site_label_1
_geom_torsion_atom_site_label_2
_geom_torsion_atom_site_label_3
_geom_torsion_atom_site_label_4
_geom_torsion
_geom_torsion_site_symmetry_1
C2 C1 C6 C5 0.0 .
Sn2 C1 C6 C5 179.1(12) .
C1 C6 C5 C4 0.0 .
C6 C5 C4 C3 0.0 .
C5 C4 C3 C2 0.0 .
C4 C3 C2 C1 0.0 .
C6 C1 C2 C3 0.0 .
Sn2 C1 C2 C3 -179.0(12) .
C18 C13 C14 C15 0.0 .
Sn3 C13 C14 C15 -175.9(10) .
C13 C14 C15 C16 0.0 .
C14 C15 C16 C17 0.0 .
C15 C16 C17 C18 0.0 .
C16 C17 C18 C13 0.0 .
C14 C13 C18 C17 0.0 .
Sn3 C13 C18 C17 176.0(9) .
C24 C19 C20 C21 0.0 .
Sn3 C19 C20 C21 177.0(10) .
C19 C20 C21 C22 0.0 .
C20 C21 C22 C23 0.0 .
C21 C22 C23 C24 0.0 .
C22 C23 C24 C19 0.0 .
C20 C19 C24 C23 0.0 .
Sn3 C19 C24 C23 -177.0(10) .
C30 C25 C26 C27 0.0 .
Sn4 C25 C26 C27 -177.3(16) .
C25 C26 C27 C28 0.0 .
C26 C27 C28 C29 0.0 .
C27 C28 C29 C30 0.0 .
C28 C29 C30 C25 0.0 .
C26 C25 C30 C29 0.0 .
Sn4 C25 C30 C29 177.3(16) .
C36 C31 C32 C33 1(4) .
Sn5 C31 C32 C33 -180(2) .
C31 C32 C33 C34 -1(4) .
C32 C33 C34 C35 -3(5) .
C33 C34 C35 C36 7(4) .
C34 C35 C36 C31 -7(4) .
C32 C31 C36 C35 3(4) .
Sn5 C31 C36 C35 -176.8(18) .
C42 C37 C38 C39 0.0 .
Sn5 C37 C38 C39 -176.1(10) .
C37 C38 C39 C40 0.0 .
C38 C39 C40 C41 0.0 .
C39 C40 C41 C42 0.0 .
C40 C41 C42 C37 0.0 .
C38 C37 C42 C41 0.0 .
Sn5 C37 C42 C41 176.1(10) .
C44 C43 C48 C47 0.0 .
Sn6 C43 C48 C47 -178.2(14) .
C43 C48 C47 C46 0.0 .
C48 C47 C46 C45 0.0 .
C47 C46 C45 C44 0.0 .
C46 C45 C44 C43 0.0 .
C48 C43 C44 C45 0.0 .
Sn6 C43 C44 C45 178.1(14) .
C60 C55 C56 C57 0.0 .
Sn7 C55 C56 C57 -179.0(12) .
C55 C56 C57 C58 0.0 .
C56 C57 C58 C59 0.0 .
C57 C58 C59 C60 0.0 .
C58 C59 C60 C55 0.0 .
C56 C55 C60 C59 0.0 .
Sn7 C55 C60 C59 178.9(12) .
C66 C61 C62 C63 0.0 .
Sn7 C61 C62 C63 -178.5(14) .
C61 C62 C63 C64 0.0 .
C62 C63 C64 C65 0.0 .
C63 C64 C65 C66 0.0 .
C64 C65 C66 C61 0.0 .
C62 C61 C66 C65 0.0 .
Sn7 C61 C66 C65 178.5(14) .
C72 C67 C68 C69 0.0 .
Sn8 C67 C68 C69 -177.9(12) .
C67 C68 C69 C70 0.0 .
C68 C69 C70 C71 0.0 .
C69 C70 C71 C72 0.0 .
C70 C71 C72 C67 0.0 .
C68 C67 C72 C71 0.0 .
Sn8 C67 C72 C71 177.9(11) .
C78 C73 C74 C75 0(4) .
Sn8 C73 C74 C75 180(2) .
C73 C74 C75 C76 -1(4) .
C74 C75 C76 C77 1(4) .
C75 C76 C77 C78 -1(4) .
C76 C77 C78 C73 0(4) .
C74 C73 C78 C77 1(3) .
Sn8 C73 C78 C77 -179.0(17) .
C9 C10A C11A C12A -1.2(19) .
C8 C7A C12A C11A -2(3) .
Sn2 C7A C12A C11A 173(3) .
C10A C11A C12A C7A 1(3) .
C51 C52A C53A C54A 0(2) .
C52A C53A C54A C49A -1(3) .
C50 C49A C54A C53A 0(3) .
Sn6 C49A C54A C53A 177(3) .
C89 O5 C88 C87 107(4) .
O6 C87 C88 O5 -70(5) 2_756
C88 O5 C89 C90 176(3) .
C87 O6 C90 C89 81(4) 2_756
O5 C89 C90 O6 71(4) .
C86A O1A C79A C80A 142(5) .
Li1 O1A C79A C80A 26(7) .
O1A C79A C80A O2A -41(8) .
C81A O2A C80A C79A -90(7) .
Li1 O2A C80A C79A 36(6) .
C80A O2A C81A C82A 167(7) .
Li1 O2A C81A C82A 39(9) .
O2A C81A C82A O3A -50(9) .
C83A O3A C82A C81A -87(7) .
Li1 O3A C82A C81A 33(5) .
C82A O3A C83A C84A 148(6) .
Li1 O3A C83A C84A 29(7) .
O3A C83A C84A O4A -53(9) .
C85A O4A C84A C83A -67(9) .
Li1 O4A C84A C83A 42(6) .
C84A O4A C85A C86A 164(6) .
Li1 O4A C85A C86A 56(6) .
O4A C85A C86A O1A -80(7) .
C79A O1A C86A C85A -69(8) .
Li1 O1A C86A C85A 52(6) .
C84 O4 C85 C86 66(11) .
Li1 O4 C85 C86 -58(8) .
C82 O3 C83 C84 72(8) .
Li1 O3 C83 C84 -56(6) .
C86 O1 C79 C80 81(8) .
Li1 O1 C79 C80 -55(5) .
C80 O2 C81 C82 69(8) .
Li1 O2 C81 C82 -48(6) .
C8 C7 C12 C11 0.0 .
Sn2 C7 C12 C11 -176(2) .
C7 C12 C11 C10 0.0 .
C12 C11 C10 C9 0.0 .
C11A C10A C9 C8 3(3) .
C11A C10A C9 C10 -93(7) .
C11 C10 C9 C10A 97(7) .
C11 C10 C9 C8 0.0 .
C12A C7A C8 C9 4(3) .
Sn2 C7A C8 C9 -171(2) .
C12A C7A C8 C7 96(3) .
Sn2 C7A C8 C7 -78.5(14) .
C10A C9 C8 C7A -4(3) .
C10 C9 C8 C7A 21(2) .
C10A C9 C8 C7 -25(2) .
C10 C9 C8 C7 0.0 .
C12 C7 C8 C7A -98(2) .
Sn2 C7 C8 C7A 77.8(14) .
C12 C7 C8 C9 0.0 .
Sn2 C7 C8 C9 176(2) .
O1 C79 C80 O2 67(8) .
C81 O2 C80 C79 -152(5) .
Li1 O2 C80 C79 -39(7) .
O2 C81 C82 O3 66(8) .
C83 O3 C82 C81 -171(6) .
Li1 O3 C82 C81 -43(7) .
O3 C83 C84 O4 61(7) .
C85 O4 C84 C83 -151(6) .
Li1 O4 C84 C83 -38(7) .
C54A C49A C50 C51 1(3) .
Sn6 C49A C50 C51 -175.1(19) .
C54A C49A C50 C49 98(3) .
Sn6 C49A C50 C49 -78.5(15) .
C54 C49 C50 C49A -93(2) .
Sn6 C49 C50 C49A 78.4(15) .
C54 C49 C50 C51 0.0 .
Sn6 C49 C50 C51 171.2(18) .
C53A C52A C51 C50 2(2) .
C53A C52A C51 C52 -79(7) .
C49A C50 C51 C52A -2(3) .
C49 C50 C51 C52A -21(2) .
C49A C50 C51 C52 18.7(19) .
C49 C50 C51 C52 0.0 .
C52A C51 C52 C53 110(7) .
C50 C51 C52 C53 0.0 .
C51 C52 C53 C54 0.0 .
C52 C53 C54 C49 0.0 .
C50 C49 C54 C53 0.0 .
Sn6 C49 C54 C53 -171.7(17) .
O4 C85 C86 O1 61(9) .
C79 O1 C86 C85 -153(5) .
Li1 O1 C86 C85 -24(6) .

loop_
_platon_squeeze_void_nr
_platon_squeeze_void_average_x
_platon_squeeze_void_average_y
_platon_squeeze_void_average_z
_platon_squeeze_void_volume
_platon_squeeze_void_count_electrons
_platon_squeeze_void_content
1 -0.003 0.225 0.000 1019 580 ' '
2 0.389 0.667 0.256 7 3 ' '
3 0.611 0.333 0.744 7 3 ' '
